data_7059830
loop_
_publ_author_name
'Ghosh, Tanmoy Kumar'
'Jana, Sumanta'
'Jana, Subrata'
'Ghosh, Ashutosh'

_publ_section_title
;
 Tetra- and poly-nuclear Cd(ii) complexes of an N3O4 Schiff base ligand:
 crystal structures, electrical conductivity and photoswitching properties
;
_journal_issue 34
_journal_name_full 'New Journal of Chemistry'
_journal_page_first 14733
_journal_page_last 14743
_journal_paper_doi 10.1039/D0NJ03325A
_journal_volume 44
_journal_year 2020
_chemical_formula_sum 'C42 H54 Cd4 N14 O16'
_chemical_formula_weight 1460.59
_space_group_crystal_system orthorhombic
_space_group_IT_number 61
_space_group_name_Hall '-P 2ac 2ab'
_space_group_name_H-M_alt 'P b c a'
_atom_sites_solution_hydrogens mixed
_audit_creation_method SHELXL-2016/6
_audit_update_record
;
2020-07-23 deposited with the CCDC.	2020-07-29 downloaded from the CCDC.
;
_cell_angle_alpha 90
_cell_angle_beta 90
_cell_angle_gamma 90
_cell_formula_units_Z 4
_cell_length_a 12.4732(5)
_cell_length_b 17.7256(7)
_cell_length_c 23.1634(10)
_cell_measurement_reflns_used 111500
_cell_measurement_temperature 300(2)
_cell_measurement_theta_max 26.462
_cell_measurement_theta_min 2.182
_cell_volume 5121.3(4)
_computing_cell_refinement 'Bruker SAINT'
_computing_data_collection 'Bruker APEX2'
_computing_data_reduction 'Bruker SAINT'
_computing_molecular_graphics 'Bruker SHELXTL'
_computing_publication_material 'Bruker SHELXTL'
_computing_structure_refinement 'SHELXL-2016/6 (Sheldrick, 2016)'
_computing_structure_solution 'SHELXT 2014/4 (Sheldrick, 2014)'
_diffrn_ambient_temperature 300(2)
_diffrn_measured_fraction_theta_full 1.000
_diffrn_measured_fraction_theta_max 0.995
_diffrn_measurement_device_type 'Bruker APEX-II CCD'
_diffrn_measurement_method '\f and \w scans'
_diffrn_radiation_type MoK\a
_diffrn_radiation_wavelength 0.71073
_diffrn_reflns_av_R_equivalents 0.0284
_diffrn_reflns_av_unetI/netI 0.0100
_diffrn_reflns_Laue_measured_fraction_full 1.000
_diffrn_reflns_Laue_measured_fraction_max 0.995
_diffrn_reflns_limit_h_max 15
_diffrn_reflns_limit_h_min -15
_diffrn_reflns_limit_k_max 22
_diffrn_reflns_limit_k_min -22
_diffrn_reflns_limit_l_max 28
_diffrn_reflns_limit_l_min -28
_diffrn_reflns_number 111500
_diffrn_reflns_point_group_measured_fraction_full 1.000
_diffrn_reflns_point_group_measured_fraction_max 0.995
_diffrn_reflns_theta_full 25.242
_diffrn_reflns_theta_max 26.462
_diffrn_reflns_theta_min 2.182
_exptl_absorpt_coefficient_mu 1.721
_exptl_absorpt_correction_T_max 0.857
_exptl_absorpt_correction_T_min 0.511
_exptl_absorpt_correction_type empirical
_exptl_absorpt_process_details SADABS
_exptl_crystal_colour yellow
_exptl_crystal_density_diffrn 1.894
_exptl_crystal_description BLOCK
_exptl_crystal_F_000 2896
_exptl_crystal_size_max 0.42
_exptl_crystal_size_mid 0.33
_exptl_crystal_size_min 0.09
_refine_diff_density_max 0.566
_refine_diff_density_min -0.630
_refine_diff_density_rms 0.125
_refine_ls_extinction_method none
_refine_ls_goodness_of_fit_ref 1.289
_refine_ls_hydrogen_treatment mixed
_refine_ls_matrix_type full
_refine_ls_number_parameters 349
_refine_ls_number_reflns 5264
_refine_ls_number_restraints 3
_refine_ls_restrained_S_all 1.292
_refine_ls_R_factor_all 0.0355
_refine_ls_R_factor_gt 0.0293
_refine_ls_shift/su_max 0.002
_refine_ls_shift/su_mean 0.000
_refine_ls_structure_factor_coef Fsqd
_refine_ls_weighting_details 'w=1/[\s^2^(Fo^2^)+(0.0234P)^2^+10.9218P] where P=(Fo^2^+2Fc^2^)/3'
_refine_ls_weighting_scheme calc
_refine_ls_wR_factor_gt 0.0726
_refine_ls_wR_factor_ref 0.0765
_reflns_Friedel_coverage 0.000
_reflns_number_gt 4716
_reflns_number_total 5264
_reflns_threshold_expression 'I > 2\s(I)'
_cod_data_source_file d0nj03325a2.cif
_cod_data_source_block 1
_cod_depositor_comments
;
The following automatic conversions were performed:

data item '_exptl_absorpt_correction_type' value 'EMPIRICAL' was
changed to 'empirical' in accordance with the
/home/data/users/saulius/crontab/automatic-downloads/rss-feeds/RSC/lib/dictionaries/cif_core.dic
dictionary named 'cif_core.dic' version 2.4.2 last updated on
2011-04-26.

Automatic conversion script
Id: cif_fix_values 7556 2019-12-06 15:28:31Z antanas 

 Adding full bibliography for 7059830--7059831.cif.

 Adding full bibliography for 7059830--7059831.cif.
;
_cod_database_code 7059830
_shelx_shelxl_version_number 2016/6
_shelx_space_group_comment
;
The symmetry employed for this shelxl refinement is uniquely defined
by the following loop, which should always be used as a source of
symmetry information in preference to the above space-group names.
They are only intended as comments.
;

loop_
_space_group_symop_operation_xyz
'x, y, z'
'-x+1/2, -y, z+1/2'
'-x, y+1/2, -z+1/2'
'x+1/2, -y+1/2, -z'
'-x, -y, -z'
'x-1/2, y, -z-1/2'
'x, -y-1/2, z-1/2'
'-x-1/2, y-1/2, z'

loop_
_atom_site_label
_atom_site_type_symbol
_atom_site_fract_x
_atom_site_fract_y
_atom_site_fract_z
_atom_site_U_iso_or_equiv
_atom_site_adp_type
_atom_site_occupancy
_atom_site_site_symmetry_order
_atom_site_calc_flag
_atom_site_refinement_flags_posn
_atom_site_refinement_flags_adp
_atom_site_refinement_flags_occupancy
_atom_site_disorder_assembly
_atom_site_disorder_group
C1 C 0.5435(3) 0.3622(2) 0.62751(14) 0.0313(8) Uani 1 1 d . . . . .
C2 C 0.6475(3) 0.3914(2) 0.61642(16) 0.0369(8) Uani 1 1 d . . . . .
C3 C 0.7357(3) 0.3452(3) 0.61252(18) 0.0483(11) Uani 1 1 d . . . . .
H3 H 0.803116 0.365965 0.605973 0.058 Uiso 1 1 calc R U . . .
C4 C 0.7248(4) 0.2677(3) 0.61830(19) 0.0545(13) Uani 1 1 d . . . . .
H4 H 0.784379 0.236468 0.615273 0.065 Uiso 1 1 calc R U . . .
C5 C 0.6264(4) 0.2379(3) 0.62841(18) 0.0480(11) Uani 1 1 d . . . . .
H5 H 0.619637 0.185914 0.632132 0.058 Uiso 1 1 calc R U . . .
C6 C 0.5339(3) 0.2833(2) 0.63346(16) 0.0356(8) Uani 1 1 d . . . . .
C7 C 0.4350(3) 0.2442(2) 0.64677(15) 0.0365(8) Uani 1 1 d . . . . .
H7 H 0.439626 0.191976 0.649990 0.044 Uiso 1 1 calc R U . . .
C8 C 0.2566(4) 0.2224(2) 0.67272(18) 0.0449(10) Uani 1 1 d . . . . .
H8A H 0.283215 0.171094 0.674848 0.054 Uiso 1 1 calc R U . . .
H8B H 0.198849 0.223887 0.644724 0.054 Uiso 1 1 calc R U . . .
C9 C 0.2152(3) 0.2467(2) 0.73131(18) 0.0428(9) Uani 1 1 d . . . . .
H9A H 0.153253 0.216282 0.741246 0.051 Uiso 1 1 calc R U . . .
H9B H 0.270141 0.237506 0.760083 0.051 Uiso 1 1 calc R U . . .
C10 C 0.0704(3) 0.3421(3) 0.72292(19) 0.0489(11) Uani 1 1 d . . . . .
H10A H 0.050752 0.388677 0.742173 0.059 Uiso 1 1 calc R U . . .
H10B H 0.028224 0.301690 0.739680 0.059 Uiso 1 1 calc R U . . .
C11 C 0.0442(3) 0.3486(3) 0.6592(2) 0.0504(11) Uani 1 1 d . . . . .
H11A H 0.056648 0.300473 0.640395 0.060 Uiso 1 1 calc R U . . .
H11B H -0.030761 0.361599 0.654455 0.060 Uiso 1 1 calc R U . . .
C12 C 0.0653(3) 0.4583(2) 0.60355(17) 0.0382(9) Uani 1 1 d . . . . .
H12 H -0.008461 0.452726 0.599424 0.046 Uiso 1 1 calc R U . . .
C13 C 0.1104(3) 0.5239(2) 0.57630(15) 0.0300(7) Uani 1 1 d . . . . .
C14 C 0.0377(3) 0.5721(2) 0.54731(18) 0.0432(9) Uani 1 1 d . . . . .
H14 H -0.034213 0.558403 0.545519 0.052 Uiso 1 1 calc R U . . .
C15 C 0.0688(4) 0.6373(2) 0.52216(19) 0.0468(10) Uani 1 1 d . . . . .
H15 H 0.018697 0.667879 0.503817 0.056 Uiso 1 1 calc R U . . .
C16 C 0.1764(3) 0.6585(2) 0.52384(17) 0.0396(9) Uani 1 1 d . . . . .
H16 H 0.198084 0.703509 0.506854 0.047 Uiso 1 1 calc R U . . .
C17 C 0.2500(3) 0.6130(2) 0.55049(15) 0.0311(7) Uani 1 1 d . . . . .
C18 C 0.2206(3) 0.54361(19) 0.57797(14) 0.0272(7) Uani 1 1 d . . . . .
C19 C 0.7498(4) 0.5027(3) 0.5955(2) 0.0586(13) Uani 1 1 d . . . . .
H19A H 0.803278 0.489704 0.623627 0.088 Uiso 1 1 calc R U . . .
H19B H 0.741583 0.556523 0.594264 0.088 Uiso 1 1 calc R U . . .
H19C H 0.771674 0.484714 0.558234 0.088 Uiso 1 1 calc R U . . .
C20 C 0.3965(4) 0.6965(2) 0.52865(18) 0.0449(10) Uani 1 1 d . . . . .
H20A H 0.388785 0.692830 0.487515 0.067 Uiso 1 1 calc R U . . .
H20B H 0.470782 0.703341 0.538172 0.067 Uiso 1 1 calc R U . . .
H20C H 0.355955 0.738842 0.542543 0.067 Uiso 1 1 calc R U . . .
C21 C 0.2446(6) 0.5269(3) 0.7498(3) 0.0787(17) Uani 1 1 d D . . . .
H21A H 0.210316 0.544133 0.715158 0.118 Uiso 1 1 calc R U . . .
H21B H 0.273056 0.569332 0.770540 0.118 Uiso 1 1 calc R U . . .
H21C H 0.193201 0.501153 0.773585 0.118 Uiso 1 1 calc R U . . .
Cd1 Cd 0.28890(2) 0.39477(2) 0.65627(2) 0.02988(8) Uani 1 1 d D . . . .
Cd2 Cd 0.47166(2) 0.51987(2) 0.57852(2) 0.02958(8) Uani 1 1 d . . . . .
H5A H 0.3873(12) 0.5034(14) 0.7398(14) 0.044 Uiso 1 1 d D U . . .
N1 N 0.3424(3) 0.27266(17) 0.65459(13) 0.0338(7) Uani 1 1 d . . . . .
N2 N 0.1848(3) 0.32693(18) 0.73297(14) 0.0359(7) Uani 1 1 d . . . . .
H2 H 0.204875 0.347656 0.770684 0.043 Uiso 1 1 calc R U . . .
N3 N 0.1116(2) 0.40678(19) 0.63245(14) 0.0371(7) Uani 1 1 d . . . . .
N4 N 0.5299(3) 0.6224(2) 0.6806(2) 0.0548(10) Uani 1 1 d . . . . .
N5 N 0.4282(3) 0.4401(2) 0.49809(14) 0.0423(8) Uani 1 1 d . . . . .
N6 N 0.3589(3) 0.3945(2) 0.50462(16) 0.0477(9) Uani 1 1 d . . . . .
N7 N 0.2914(4) 0.3518(3) 0.5129(3) 0.0875(17) Uani 1 1 d . . . . .
O1 O 0.46322(18) 0.40975(14) 0.63123(11) 0.0311(5) Uani 1 1 d . . . . .
O2 O 0.29447(18) 0.50334(13) 0.60322(11) 0.0299(5) Uani 1 1 d . . . . .
O3 O 0.6501(2) 0.46872(17) 0.61101(13) 0.0448(7) Uani 1 1 d . . . . .
O4 O 0.3577(2) 0.62886(14) 0.55508(13) 0.0404(6) Uani 1 1 d . . . . .
O5 O 0.3305(3) 0.47595(17) 0.73519(13) 0.0531(8) Uani 1 1 d D . . . .
O6 O 0.5676(5) 0.6413(4) 0.6330(3) 0.1205(19) Uani 1 1 d . . . . .
O7 O 0.4738(4) 0.5671(3) 0.6764(2) 0.0924(14) Uani 1 1 d . . . . .
O8 O 0.5470(5) 0.6552(4) 0.7237(3) 0.141(3) Uani 1 1 d . . . . .

loop_
_atom_site_aniso_label
_atom_site_aniso_U_11
_atom_site_aniso_U_22
_atom_site_aniso_U_33
_atom_site_aniso_U_23
_atom_site_aniso_U_13
_atom_site_aniso_U_12
C1 0.0259(17) 0.046(2) 0.0219(16) 0.0029(15) -0.0017(13) 0.0083(15)
C2 0.0267(18) 0.055(2) 0.0292(18) 0.0000(17) -0.0024(15) 0.0065(17)
C3 0.0239(19) 0.082(3) 0.039(2) 0.001(2) -0.0014(16) 0.013(2)
C4 0.042(3) 0.079(3) 0.043(2) 0.001(2) 0.0002(19) 0.034(2)
C5 0.052(3) 0.052(3) 0.040(2) 0.0020(19) 0.0010(19) 0.026(2)
C6 0.036(2) 0.044(2) 0.0263(17) 0.0010(16) -0.0013(15) 0.0122(17)
C7 0.050(2) 0.0327(19) 0.0270(18) 0.0013(15) -0.0001(16) 0.0065(17)
C8 0.058(3) 0.034(2) 0.042(2) 0.0001(17) 0.004(2) -0.0063(19)
C9 0.046(2) 0.043(2) 0.039(2) 0.0144(18) 0.0077(18) -0.0052(18)
C10 0.032(2) 0.061(3) 0.053(3) 0.021(2) 0.0125(19) 0.0004(19)
C11 0.0263(19) 0.061(3) 0.064(3) 0.023(2) -0.0054(19) -0.0138(19)
C12 0.0215(17) 0.051(2) 0.043(2) 0.0090(18) -0.0011(16) -0.0013(16)
C13 0.0255(17) 0.0343(18) 0.0302(17) 0.0046(15) -0.0006(14) 0.0042(14)
C14 0.0286(19) 0.052(2) 0.049(2) 0.004(2) -0.0063(17) 0.0075(17)
C15 0.047(2) 0.044(2) 0.049(2) 0.0072(19) -0.010(2) 0.019(2)
C16 0.047(2) 0.0346(19) 0.037(2) 0.0068(16) 0.0030(17) 0.0099(17)
C17 0.0324(18) 0.0299(17) 0.0309(18) 0.0015(15) 0.0033(15) 0.0029(14)
C18 0.0281(17) 0.0300(17) 0.0234(16) 0.0007(13) 0.0034(13) 0.0050(14)
C19 0.025(2) 0.078(3) 0.073(3) -0.002(3) 0.005(2) -0.014(2)
C20 0.057(3) 0.033(2) 0.045(2) 0.0089(17) 0.007(2) -0.0103(18)
C21 0.114(5) 0.056(3) 0.067(3) -0.006(3) 0.024(4) 0.009(3)
Cd1 0.02209(13) 0.03186(14) 0.03569(15) 0.00773(11) 0.00220(10) -0.00101(10)
Cd2 0.02407(13) 0.03282(14) 0.03184(14) 0.00318(11) 0.00422(10) -0.00362(10)
N1 0.0410(18) 0.0322(15) 0.0283(15) 0.0023(13) 0.0047(13) -0.0020(14)
N2 0.0349(17) 0.0412(17) 0.0316(16) 0.0047(13) 0.0028(13) -0.0016(14)
N3 0.0230(15) 0.0480(19) 0.0402(17) 0.0116(15) -0.0002(13) -0.0062(14)
N4 0.041(2) 0.050(2) 0.073(3) -0.014(2) -0.006(2) -0.0062(17)
N5 0.0444(19) 0.0456(19) 0.0371(18) -0.0026(15) 0.0094(15) -0.0186(16)
N6 0.051(2) 0.0427(19) 0.049(2) -0.0045(16) 0.0083(17) -0.0115(18)
N7 0.091(4) 0.055(3) 0.117(4) 0.001(3) 0.014(3) -0.041(3)
O1 0.0212(12) 0.0334(13) 0.0387(14) 0.0068(11) 0.0053(10) 0.0032(10)
O2 0.0222(11) 0.0320(13) 0.0356(13) 0.0118(10) 0.0019(10) 0.0014(10)
O3 0.0210(13) 0.0570(18) 0.0565(18) 0.0043(14) 0.0036(12) -0.0018(12)
O4 0.0371(14) 0.0287(13) 0.0555(17) 0.0122(12) 0.0059(13) -0.0019(11)
O5 0.065(2) 0.0487(17) 0.0458(17) -0.0019(14) 0.0011(16) -0.0132(16)
O6 0.107(4) 0.138(5) 0.117(4) 0.033(4) 0.010(3) -0.022(4)
O7 0.093(3) 0.082(3) 0.102(3) -0.014(3) 0.012(3) -0.046(3)
O8 0.128(5) 0.154(5) 0.139(5) -0.104(4) -0.063(4) 0.033(4)

loop_
_atom_type_symbol
_atom_type_description
_atom_type_scat_dispersion_real
_atom_type_scat_dispersion_imag
_atom_type_scat_source
C C 0.0033 0.0016 'International Tables Vol C Tables 4.2.6.8 and 6.1.1.4'
H H 0.0000 0.0000 'International Tables Vol C Tables 4.2.6.8 and 6.1.1.4'
N N 0.0061 0.0033 'International Tables Vol C Tables 4.2.6.8 and 6.1.1.4'
O O 0.0106 0.0060 'International Tables Vol C Tables 4.2.6.8 and 6.1.1.4'
Cd Cd -0.8075 1.2024 'International Tables Vol C Tables 4.2.6.8 and 6.1.1.4'

loop_
_geom_angle_atom_site_label_1
_geom_angle_atom_site_label_2
_geom_angle_atom_site_label_3
_geom_angle
_geom_angle_site_symmetry_1
_geom_angle_site_symmetry_3
_geom_angle_publ_flag
O1 C1 C6 124.5(3) . . ?
O1 C1 C2 118.3(3) . . ?
C6 C1 C2 117.2(3) . . ?
O3 C2 C3 124.7(4) . . ?
O3 C2 C1 113.7(3) . . ?
C3 C2 C1 121.6(4) . . ?
C2 C3 C4 120.3(4) . . ?
C2 C3 H3 119.8 . . ?
C4 C3 H3 119.8 . . ?
C5 C4 C3 119.5(4) . . ?
C5 C4 H4 120.3 . . ?
C3 C4 H4 120.3 . . ?
C4 C5 C6 122.1(4) . . ?
C4 C5 H5 118.9 . . ?
C6 C5 H5 118.9 . . ?
C1 C6 C5 119.2(4) . . ?
C1 C6 C7 124.6(3) . . ?
C5 C6 C7 116.2(4) . . ?
N1 C7 C6 127.8(4) . . ?
N1 C7 H7 116.1 . . ?
C6 C7 H7 116.1 . . ?
N1 C8 C9 109.6(3) . . ?
N1 C8 H8A 109.7 . . ?
C9 C8 H8A 109.7 . . ?
N1 C8 H8B 109.7 . . ?
C9 C8 H8B 109.7 . . ?
H8A C8 H8B 108.2 . . ?
N2 C9 C8 112.7(3) . . ?
N2 C9 H9A 109.1 . . ?
C8 C9 H9A 109.1 . . ?
N2 C9 H9B 109.1 . . ?
C8 C9 H9B 109.1 . . ?
H9A C9 H9B 107.8 . . ?
N2 C10 C11 112.2(3) . . ?
N2 C10 H10A 109.2 . . ?
C11 C10 H10A 109.2 . . ?
N2 C10 H10B 109.2 . . ?
C11 C10 H10B 109.2 . . ?
H10A C10 H10B 107.9 . . ?
N3 C11 C10 109.9(4) . . ?
N3 C11 H11A 109.7 . . ?
C10 C11 H11A 109.7 . . ?
N3 C11 H11B 109.7 . . ?
C10 C11 H11B 109.7 . . ?
H11A C11 H11B 108.2 . . ?
N3 C12 C13 129.3(3) . . ?
N3 C12 H12 115.3 . . ?
C13 C12 H12 115.3 . . ?
C14 C13 C18 119.0(3) . . ?
C14 C13 C12 116.5(3) . . ?
C18 C13 C12 124.5(3) . . ?
C15 C14 C13 122.5(4) . . ?
C15 C14 H14 118.8 . . ?
C13 C14 H14 118.8 . . ?
C14 C15 C16 119.7(4) . . ?
C14 C15 H15 120.2 . . ?
C16 C15 H15 120.2 . . ?
C17 C16 C15 120.0(4) . . ?
C17 C16 H16 120.0 . . ?
C15 C16 H16 120.0 . . ?
C16 C17 O4 124.7(3) . . ?
C16 C17 C18 122.3(4) . . ?
O4 C17 C18 113.0(3) . . ?
O2 C18 C13 124.2(3) . . ?
O2 C18 C17 119.2(3) . . ?
C13 C18 C17 116.6(3) . . ?
O3 C19 H19A 109.5 . . ?
O3 C19 H19B 109.5 . . ?
H19A C19 H19B 109.5 . . ?
O3 C19 H19C 109.5 . . ?
H19A C19 H19C 109.5 . . ?
H19B C19 H19C 109.5 . . ?
O4 C20 H20A 109.5 . . ?
O4 C20 H20B 109.5 . . ?
H20A C20 H20B 109.5 . . ?
O4 C20 H20C 109.5 . . ?
H20A C20 H20C 109.5 . . ?
H20B C20 H20C 109.5 . . ?
O5 C21 H21A 109.5 . . ?
O5 C21 H21B 109.5 . . ?
H21A C21 H21B 109.5 . . ?
O5 C21 H21C 109.5 . . ?
H21A C21 H21C 109.5 . . ?
H21B C21 H21C 109.5 . . ?
N1 Cd1 O1 79.91(10) . . ?
N1 Cd1 O2 141.88(10) . . ?
O1 Cd1 O2 74.60(8) . . ?
N1 Cd1 N3 111.68(12) . . ?
O1 Cd1 N3 148.70(10) . . ?
O2 Cd1 N3 79.71(10) . . ?
N1 Cd1 O5 121.72(11) . . ?
O1 Cd1 O5 85.21(11) . . ?
O2 Cd1 O5 84.11(10) . . ?
N3 Cd1 O5 109.82(12) . . ?
N1 Cd1 N2 72.93(11) . . ?
O1 Cd1 N2 137.24(10) . . ?
O2 Cd1 N2 143.21(9) . . ?
N3 Cd1 N2 73.46(11) . . ?
O5 Cd1 N2 81.88(11) . . ?
N5 Cd2 O2 139.31(11) 5_666 . ?
N5 Cd2 O1 134.42(11) 5_666 . ?
O2 Cd2 O1 73.54(8) . . ?
N5 Cd2 N5 72.76(13) 5_666 . ?
O2 Cd2 N5 84.31(10) . . ?
O1 Cd2 N5 84.38(10) . . ?
N5 Cd2 O7 128.00(13) 5_666 . ?
O2 Cd2 O7 79.70(12) . . ?
O1 Cd2 O7 78.25(13) . . ?
N5 Cd2 O7 159.10(12) . . ?
N5 Cd2 O4 84.30(11) 5_666 . ?
O2 Cd2 O4 66.42(8) . . ?
O1 Cd2 O4 139.10(8) . . ?
N5 Cd2 O4 99.25(12) . . ?
O7 Cd2 O4 86.65(14) . . ?
N5 Cd2 O3 81.98(12) 5_666 . ?
O2 Cd2 O3 136.76(9) . . ?
O1 Cd2 O3 64.98(9) . . ?
N5 Cd2 O3 102.69(11) . . ?
O7 Cd2 O3 80.47(14) . . ?
O4 Cd2 O3 149.27(9) . . ?
C7 N1 C8 117.8(3) . . ?
C7 N1 Cd1 130.4(3) . . ?
C8 N1 Cd1 111.3(3) . . ?
C10 N2 C9 115.0(3) . . ?
C10 N2 Cd1 107.6(2) . . ?
C9 N2 Cd1 108.2(2) . . ?
C10 N2 H2 108.7 . . ?
C9 N2 H2 108.7 . . ?
Cd1 N2 H2 108.7 . . ?
C12 N3 C11 117.8(3) . . ?
C12 N3 Cd1 129.3(3) . . ?
C11 N3 Cd1 112.7(2) . . ?
O8 N4 O7 125.1(6) . . ?
O8 N4 O6 123.4(6) . . ?
O7 N4 O6 111.5(5) . . ?
N6 N5 Cd2 134.9(3) . 5_666 ?
N6 N5 Cd2 117.7(3) . . ?
Cd2 N5 Cd2 107.24(13) 5_666 . ?
N7 N6 N5 177.4(5) . . ?
C1 O1 Cd1 132.3(2) . . ?
C1 O1 Cd2 118.4(2) . . ?
Cd1 O1 Cd2 106.18(9) . . ?
C18 O2 Cd1 132.9(2) . . ?
C18 O2 Cd2 119.8(2) . . ?
Cd1 O2 Cd2 105.67(9) . . ?
C2 O3 C19 117.6(3) . . ?
C2 O3 Cd2 111.4(2) . . ?
C19 O3 Cd2 122.9(3) . . ?
C17 O4 C20 117.9(3) . . ?
C17 O4 Cd2 114.9(2) . . ?
C20 O4 Cd2 123.9(2) . . ?
C21 O5 Cd1 113.4(3) . . ?
C21 O5 H5A 103.1(15) . . ?
Cd1 O5 H5A 127.7(17) . . ?
N4 O7 Cd2 111.2(4) . . ?

loop_
_geom_bond_atom_site_label_1
_geom_bond_atom_site_label_2
_geom_bond_distance
_geom_bond_site_symmetry_2
_geom_bond_publ_flag
C1 O1 1.312(4) . ?
C1 C6 1.410(5) . ?
C1 C2 1.421(5) . ?
C2 O3 1.376(5) . ?
C2 C3 1.376(5) . ?
C3 C4 1.386(7) . ?
C3 H3 0.9300 . ?
C4 C5 1.357(7) . ?
C4 H4 0.9300 . ?
C5 C6 1.411(5) . ?
C5 H5 0.9300 . ?
C6 C7 1.449(6) . ?
C7 N1 1.273(5) . ?
C7 H7 0.9300 . ?
C8 N1 1.454(5) . ?
C8 C9 1.515(6) . ?
C8 H8A 0.9700 . ?
C8 H8B 0.9700 . ?
C9 N2 1.472(5) . ?
C9 H9A 0.9700 . ?
C9 H9B 0.9700 . ?
C10 N2 1.471(5) . ?
C10 C11 1.516(6) . ?
C10 H10A 0.9700 . ?
C10 H10B 0.9700 . ?
C11 N3 1.468(5) . ?
C11 H11A 0.9700 . ?
C11 H11B 0.9700 . ?
C12 N3 1.271(5) . ?
C12 C13 1.438(5) . ?
C12 H12 0.9300 . ?
C13 C14 1.416(5) . ?
C13 C18 1.419(5) . ?
C14 C15 1.351(6) . ?
C14 H14 0.9300 . ?
C15 C16 1.394(6) . ?
C15 H15 0.9300 . ?
C16 C17 1.369(5) . ?
C16 H16 0.9300 . ?
C17 O4 1.377(5) . ?
C17 C18 1.433(5) . ?
C18 O2 1.304(4) . ?
C19 O3 1.428(5) . ?
C19 H19A 0.9600 . ?
C19 H19B 0.9600 . ?
C19 H19C 0.9600 . ?
C20 O4 1.431(4) . ?
C20 H20A 0.9600 . ?
C20 H20B 0.9600 . ?
C20 H20C 0.9600 . ?
C21 O5 1.442(7) . ?
C21 H21A 0.9600 . ?
C21 H21B 0.9600 . ?
C21 H21C 0.9600 . ?
Cd1 N1 2.265(3) . ?
Cd1 O1 2.266(2) . ?
Cd1 O2 2.284(2) . ?
Cd1 N3 2.289(3) . ?
Cd1 O5 2.384(3) . ?
Cd1 N2 2.507(3) . ?
Cd2 N5 2.283(3) 5_666 ?
Cd2 O2 2.302(2) . ?
Cd2 O1 2.305(2) . ?
Cd2 N5 2.401(3) . ?
Cd2 O7 2.418(5) . ?
Cd2 O4 2.459(3) . ?
Cd2 O3 2.518(3) . ?
N2 H2 0.9800 . ?
N4 O8 1.175(6) . ?
N4 O7 1.209(5) . ?
N4 O6 1.245(6) . ?
N5 N6 1.192(5) . ?
N6 N7 1.148(5) . ?
O5 H5A 0.866(9) . ?
